data_4027618
loop_
_publ_author_name
'Peng-Fei Li'
'Chuan-Feng Chen'

_publ_section_title
;
 Synthesis, Structures, and Solid State Self-Assemblies of Formyl and
 Acetyl Substituted Triptycenes and Their Derivatives
;
_journal_name_full 'Journal of Organic Chemistry'
_journal_page_first 9250
_journal_page_last 9259
_journal_paper_doi 10.1021/jo301820v
_journal_volume 77
_journal_year 2012
_chemical_absolute_configuration unk
_chemical_formula_sum 'C24 H18 O4'
_chemical_formula_weight 370.38
_chemical_name_systematic
; 
 ? 
;
_space_group_IT_number 19
_symmetry_cell_setting orthorhombic
_symmetry_space_group_name_Hall 'P 2ac 2ab'
_symmetry_space_group_name_H-M 'P 21 21 21'
_atom_sites_solution_hydrogens geom
_atom_sites_solution_primary direct
_atom_sites_solution_secondary difmap
_audit_creation_method SHELXL-97
_cell_angle_alpha 90.00
_cell_angle_beta 90.00
_cell_angle_gamma 90.00
_cell_formula_units_Z 4
_cell_length_a 8.4399(17)
_cell_length_b 9.5116(19)
_cell_length_c 23.546(5)
_cell_measurement_reflns_used 6232
_cell_measurement_temperature 173(2)
_cell_measurement_theta_max 27.4798
_cell_measurement_theta_min 2.1412
_cell_volume 1890.2(7)
_computing_cell_refinement 'CrystalClear (Rigaku Inc., 2008)'
_computing_data_collection 'CrystalClear (Rigaku Inc., 2008)'
_computing_data_reduction 'CrystalClear (Rigaku Inc., 2008)'
_computing_molecular_graphics
;
 Mercury: visualization and analysis of crystal structures, C. F. Macrae,
 P. R. Edgington, P. McCabe, E. Pidcock, G. P. Shields, R. Taylor,
 M. Towler and J. van de Streek, J. Appl. Cryst., 39, 453-457, 2006.
;
_computing_publication_material 'SHELX-97 (Sheldrick, 2008)'
_computing_structure_refinement 'SHELX-97 (Sheldrick, 2008)'
_computing_structure_solution 'SHELX-97 (Sheldrick, 2008)'
_diffrn_ambient_temperature 173(2)
_diffrn_detector_area_resol_mean 28.5714
_diffrn_measured_fraction_theta_full 0.998
_diffrn_measured_fraction_theta_max 0.998
_diffrn_measurement_device_type 'Saturn724+ CCD'
_diffrn_measurement_method '\w scans at fixed \c = 45\%'
_diffrn_radiation_monochromator graphite
_diffrn_radiation_source 'fine-focus sealed tube'
_diffrn_radiation_type MoK\a
_diffrn_radiation_wavelength 0.71073
_diffrn_reflns_av_R_equivalents 0.0377
_diffrn_reflns_av_sigmaI/netI 0.0209
_diffrn_reflns_limit_h_max 10
_diffrn_reflns_limit_h_min -10
_diffrn_reflns_limit_k_max 12
_diffrn_reflns_limit_k_min -12
_diffrn_reflns_limit_l_max 30
_diffrn_reflns_limit_l_min -30
_diffrn_reflns_number 15392
_diffrn_reflns_theta_full 27.48
_diffrn_reflns_theta_max 27.48
_diffrn_reflns_theta_min 2.56
_exptl_absorpt_coefficient_mu 0.088
_exptl_absorpt_correction_T_max 1.0000
_exptl_absorpt_correction_T_min 0.7140
_exptl_absorpt_correction_type multi-scan
_exptl_absorpt_process_details 'CrystalClear (Rigaku Inc., 2008)'
_exptl_crystal_colour Colorless
_exptl_crystal_density_diffrn 1.302
_exptl_crystal_description block
_exptl_crystal_F_000 776
_exptl_crystal_size_max 0.32
_exptl_crystal_size_mid 0.27
_exptl_crystal_size_min 0.24
_refine_diff_density_max 0.281
_refine_diff_density_min -0.200
_refine_diff_density_rms 0.041
_refine_ls_abs_structure_details 'Flack H D (1983), Acta Cryst. A39, 876-881'
_refine_ls_abs_structure_Flack -3(2)
_refine_ls_extinction_method none
_refine_ls_goodness_of_fit_ref 1.144
_refine_ls_hydrogen_treatment constr
_refine_ls_matrix_type full
_refine_ls_number_parameters 302
_refine_ls_number_reflns 2480
_refine_ls_number_restraints 118
_refine_ls_restrained_S_all 1.159
_refine_ls_R_factor_all 0.0499
_refine_ls_R_factor_gt 0.0489
_refine_ls_shift/su_max 0.001
_refine_ls_shift/su_mean 0.000
_refine_ls_structure_factor_coef Fsqd
_refine_ls_weighting_details 'calc w=1/[\s^2^(Fo^2^)+(0.0614P)^2^+0.5907P] where P=(Fo^2^+2Fc^2^)/3'
_refine_ls_weighting_scheme calc
_refine_ls_wR_factor_gt 0.1241
_refine_ls_wR_factor_ref 0.1249
_reflns_number_gt 2449
_reflns_number_total 2480
_reflns_threshold_expression >2sigma(I)
_cod_data_source_file jo301820v_si_004.cif
_cod_data_source_block a
_cod_database_code 4027618

loop_
_symmetry_equiv_pos_as_xyz
'x, y, z'
'-x+1/2, -y, z+1/2'
'-x, y+1/2, -z+1/2'
'x+1/2, -y+1/2, -z'

loop_
_atom_site_label
_atom_site_type_symbol
_atom_site_fract_x
_atom_site_fract_y
_atom_site_fract_z
_atom_site_U_iso_or_equiv
_atom_site_adp_type
_atom_site_occupancy
_atom_site_symmetry_multiplicity
_atom_site_calc_flag
_atom_site_refinement_flags
_atom_site_disorder_assembly
_atom_site_disorder_group
O1 O 0.5515(3) -0.0129(3) 0.22380(9) 0.0592(7) Uani 1 1 d . . .
O2 O 0.4179(3) -0.0459(2) 0.14317(9) 0.0472(5) Uani 1 1 d . . .
O3 O 1.0338(10) 0.6145(10) 0.2322(3) 0.0361(17) Uani 0.50 1 d PDU A 1
C23 C 1.0183(10) 0.5597(7) 0.2817(3) 0.0390(17) Uani 0.50 1 d PDU A 1
O4 O 0.963(4) 0.4439(17) 0.2847(8) 0.050(4) Uani 0.28(3) 1 d PDU A 1
O4' O 1.024(5) 0.4343(11) 0.2747(11) 0.058(5) Uani 0.22(3) 1 d PDU A 2
O3' O 0.9962(11) 0.6442(10) 0.2328(3) 0.042(2) Uani 0.50 1 d PDU A 2
C23' C 0.9720(8) 0.6013(10) 0.2836(3) 0.0464(19) Uani 0.50 1 d PDU A 2
O5 O 0.8893(19) 0.4984(16) 0.2922(5) 0.059(4) Uani 0.241(10) 1 d PDU A 1
O5' O 0.8314(11) 0.595(2) 0.2924(5) 0.080(5) Uani 0.259(10) 1 d PDU A 2
C1 C 0.3687(4) -0.2045(3) 0.21740(13) 0.0484(8) Uani 1 1 d . . .
H1A H 0.2548 -0.1886 0.2127 0.073 Uiso 1 1 calc R . .
H1C H 0.3922 -0.2214 0.2576 0.073 Uiso 1 1 calc R . .
H1B H 0.4008 -0.2866 0.1950 0.073 Uiso 1 1 calc R . .
C2 C 0.4576(3) -0.0784(3) 0.19751(11) 0.0352(6) Uani 1 1 d . . .
C3 C 0.5025(3) 0.0616(3) 0.11572(11) 0.0357(6) Uani 1 1 d . . .
C4 C 0.6066(3) 0.0206(3) 0.07361(11) 0.0367(6) Uani 1 1 d . . .
H4 H 0.6197 -0.0761 0.0647 0.044 Uiso 1 1 calc R . .
C5 C 0.6922(3) 0.1227(3) 0.04443(11) 0.0319(5) Uani 1 1 d . . .
H5 H 0.7657 0.0962 0.0158 0.038 Uiso 1 1 calc R . .
C6 C 0.6693(3) 0.2630(3) 0.05737(10) 0.0280(5) Uani 1 1 d . . .
C7 C 0.5614(3) 0.3030(3) 0.10006(10) 0.0286(5) Uani 1 1 d . . .
C8 C 0.4762(3) 0.2021(3) 0.12922(11) 0.0331(5) Uani 1 1 d . . .
H8 H 0.4019 0.2279 0.1577 0.040 Uiso 1 1 calc R . .
C9 C 0.5625(3) 0.4615(3) 0.11157(10) 0.0298(5) Uani 1 1 d . A .
H9 H 0.4867 0.4904 0.1421 0.036 Uiso 1 1 calc R . .
C10 C 0.5306(3) 0.5340(3) 0.05450(10) 0.0294(5) Uani 1 1 d . . .
C11 C 0.4159(3) 0.6351(3) 0.04376(12) 0.0344(5) Uani 1 1 d . . .
H11 H 0.3460 0.6653 0.0729 0.041 Uiso 1 1 calc R . .
C12 C 0.4053(4) 0.6914(3) -0.01093(13) 0.0396(6) Uani 1 1 d . . .
H12 H 0.3285 0.7618 -0.0188 0.048 Uiso 1 1 calc R . .
C13 C 0.5047(3) 0.6462(3) -0.05357(12) 0.0390(6) Uani 1 1 d . . .
H13 H 0.4938 0.6837 -0.0908 0.047 Uiso 1 1 calc R . .
C14 C 0.6216(3) 0.5456(3) -0.04251(11) 0.0332(5) Uani 1 1 d . . .
H14 H 0.6906 0.5150 -0.0719 0.040 Uiso 1 1 calc R . .
C15 C 0.6352(3) 0.4911(2) 0.01183(10) 0.0276(5) Uani 1 1 d . . .
C16 C 0.7595(3) 0.3864(3) 0.03229(10) 0.0283(5) Uani 1 1 d . . .
H16 H 0.8353 0.3579 0.0018 0.034 Uiso 1 1 calc R . .
C17 C 0.8410(3) 0.4543(3) 0.08318(10) 0.0293(5) Uani 1 1 d . A .
C18 C 1.0019(3) 0.4706(3) 0.09115(11) 0.0356(6) Uani 1 1 d . . .
H18 H 1.0743 0.4435 0.0622 0.043 Uiso 1 1 calc R . .
C19 C 1.0572(3) 0.5271(3) 0.14210(11) 0.0397(6) Uani 1 1 d . A .
H19 H 1.1678 0.5373 0.1483 0.048 Uiso 1 1 calc R . .
C20 C 0.9520(3) 0.5679(3) 0.18322(11) 0.0366(6) Uani 1 1 d D . .
C21 C 0.7887(3) 0.5539(3) 0.17629(10) 0.0334(6) Uani 1 1 d . A .
H21 H 0.7168 0.5836 0.2049 0.040 Uiso 1 1 calc R . .
C22 C 0.7351(3) 0.4949(3) 0.12592(10) 0.0292(5) Uani 1 1 d . . .
C24 C 1.0817(4) 0.6524(4) 0.32795(12) 0.0485(8) Uani 1 1 d D . .
H24B H 1.1219 0.7399 0.3114 0.073 Uiso 1 1 calc R A 1
H24C H 1.1679 0.6038 0.3478 0.073 Uiso 1 1 calc R A 1
H24A H 0.9967 0.6740 0.3549 0.073 Uiso 1 1 calc R A 1

loop_
_atom_site_aniso_label
_atom_site_aniso_U_11
_atom_site_aniso_U_22
_atom_site_aniso_U_33
_atom_site_aniso_U_23
_atom_site_aniso_U_13
_atom_site_aniso_U_12
O1 0.0725(16) 0.0609(14) 0.0443(11) 0.0088(11) -0.0159(11) -0.0270(14)
O2 0.0516(12) 0.0467(12) 0.0434(10) 0.0148(9) -0.0138(10) -0.0233(11)
O3 0.028(3) 0.052(4) 0.028(2) 0.002(2) -0.0054(19) -0.009(3)
C23 0.034(3) 0.047(4) 0.037(3) 0.002(3) -0.006(3) -0.007(3)
O4 0.062(8) 0.046(5) 0.043(5) 0.010(4) -0.009(6) -0.020(5)
O4' 0.071(11) 0.048(6) 0.055(8) 0.000(5) -0.010(8) -0.007(6)
O3' 0.042(4) 0.046(4) 0.037(3) 0.001(2) -0.012(2) -0.015(3)
C23' 0.039(4) 0.063(4) 0.037(3) -0.001(3) -0.001(3) -0.022(3)
O5 0.059(7) 0.072(7) 0.044(5) 0.008(5) -0.006(5) -0.027(5)
O5' 0.044(6) 0.147(12) 0.049(5) -0.040(7) 0.013(4) -0.033(7)
C1 0.0594(19) 0.0391(15) 0.0467(16) 0.0080(13) 0.0022(15) -0.0126(15)
C2 0.0380(14) 0.0332(13) 0.0345(12) 0.0029(11) 0.0015(11) -0.0002(12)
C3 0.0367(13) 0.0352(13) 0.0352(12) 0.0095(11) -0.0119(11) -0.0130(11)
C4 0.0388(14) 0.0319(12) 0.0394(13) -0.0022(11) -0.0107(11) -0.0044(11)
C5 0.0318(12) 0.0337(12) 0.0302(12) -0.0028(11) -0.0060(10) 0.0018(10)
C6 0.0261(11) 0.0310(11) 0.0269(11) 0.0011(10) -0.0042(9) -0.0007(10)
C7 0.0250(11) 0.0338(12) 0.0268(11) 0.0031(10) -0.0025(9) -0.0019(10)
C8 0.0280(12) 0.0423(14) 0.0291(11) 0.0036(11) -0.0018(10) -0.0054(11)
C9 0.0280(11) 0.0340(13) 0.0276(11) -0.0023(10) 0.0026(9) -0.0012(10)
C10 0.0267(11) 0.0298(11) 0.0315(11) -0.0024(10) -0.0018(9) -0.0042(10)
C11 0.0320(12) 0.0292(11) 0.0418(13) -0.0025(11) 0.0003(11) 0.0003(11)
C12 0.0404(14) 0.0270(11) 0.0515(15) 0.0032(12) -0.0083(13) 0.0023(11)
C13 0.0441(15) 0.0360(13) 0.0370(13) 0.0115(12) -0.0063(12) -0.0069(12)
C14 0.0325(12) 0.0366(13) 0.0306(11) 0.0018(11) -0.0007(10) -0.0060(11)
C15 0.0261(10) 0.0266(11) 0.0300(11) 0.0009(10) -0.0012(9) -0.0065(9)
C16 0.0264(11) 0.0327(12) 0.0256(11) 0.0003(10) 0.0005(9) 0.0001(10)
C17 0.0304(12) 0.0323(12) 0.0252(10) 0.0036(10) -0.0010(9) -0.0036(10)
C18 0.0294(12) 0.0459(15) 0.0314(12) 0.0071(12) 0.0021(10) -0.0050(12)
C19 0.0299(12) 0.0539(17) 0.0353(13) 0.0064(13) -0.0039(10) -0.0143(13)
C20 0.0399(14) 0.0421(14) 0.0279(11) 0.0042(11) -0.0047(10) -0.0145(13)
C21 0.0359(13) 0.0389(14) 0.0255(11) -0.0009(11) 0.0011(10) -0.0070(12)
C22 0.0295(11) 0.0305(12) 0.0277(11) 0.0014(10) -0.0002(9) -0.0038(10)
C24 0.0484(17) 0.067(2) 0.0302(13) -0.0056(14) -0.0071(12) -0.0078(16)

loop_
_atom_type_symbol
_atom_type_description
_atom_type_scat_dispersion_real
_atom_type_scat_dispersion_imag
_atom_type_scat_source
C C 0.0033 0.0016 'International Tables Vol C Tables 4.2.6.8 and 6.1.1.4'
H H 0.0000 0.0000 'International Tables Vol C Tables 4.2.6.8 and 6.1.1.4'
O O 0.0106 0.0060 'International Tables Vol C Tables 4.2.6.8 and 6.1.1.4'

loop_
_geom_angle_atom_site_label_1
_geom_angle_atom_site_label_2
_geom_angle_atom_site_label_3
_geom_angle
C2 O2 C3 118.3(2)
C23 O3 C20 124.3(7)
O4 C23 O5 39.3(17)
O4 C23 O3 117.8(10)
O5 C23 O3 117.0(9)
O4 C23 C24 129.5(10)
O5 C23 C24 115.9(9)
O3 C23 C24 112.6(5)
O5 O4 C23 74.3(15)
C23' O3' C20 124.2(8)
O5' C23' O3' 109.4(10)
O5' C23' C24 120.8(8)
O3' C23' C24 117.1(6)
O5' C23' O4' 103.7(19)
O3' C23' O4' 98.3(13)
C24 C23' O4' 103.8(10)
O4 O5 C23 66.4(12)
C2 C1 H1A 109.5
C2 C1 H1C 109.5
H1A C1 H1C 109.5
C2 C1 H1B 109.5
H1A C1 H1B 109.5
H1C C1 H1B 109.5
O1 C2 O2 122.6(3)
O1 C2 C1 126.6(3)
O2 C2 C1 110.8(2)
C4 C3 C8 122.5(2)
C4 C3 O2 116.6(3)
C8 C3 O2 120.8(3)
C3 C4 C5 119.2(2)
C3 C4 H4 120.4
C5 C4 H4 120.4
C6 C5 C4 119.5(3)
C6 C5 H5 120.3
C4 C5 H5 120.3
C5 C6 C7 120.5(2)
C5 C6 C16 126.2(2)
C7 C6 C16 113.1(2)
C8 C7 C6 120.2(2)
C8 C7 C9 126.8(2)
C6 C7 C9 112.8(2)
C7 C8 C3 118.1(2)
C7 C8 H8 121.0
C3 C8 H8 121.0
C22 C9 C7 104.4(2)
C22 C9 C10 105.5(2)
C7 C9 C10 106.64(19)
C22 C9 H9 113.2
C7 C9 H9 113.2
C10 C9 H9 113.2
C11 C10 C15 120.8(2)
C11 C10 C9 126.4(2)
C15 C10 C9 112.8(2)
C10 C11 C12 118.5(3)
C10 C11 H11 120.7
C12 C11 H11 120.7
C13 C12 C11 120.9(3)
C13 C12 H12 119.5
C11 C12 H12 119.5
C12 C13 C14 120.5(2)
C12 C13 H13 119.8
C14 C13 H13 119.8
C15 C14 C13 119.1(2)
C15 C14 H14 120.4
C13 C14 H14 120.4
C14 C15 C10 120.1(2)
C14 C15 C16 126.4(2)
C10 C15 C16 113.5(2)
C6 C16 C15 106.43(19)
C6 C16 C17 104.34(19)
C15 C16 C17 106.4(2)
C6 C16 H16 113.0
C15 C16 H16 113.0
C17 C16 H16 113.0
C18 C17 C22 120.0(2)
C18 C17 C16 126.8(2)
C22 C17 C16 113.2(2)
C17 C18 C19 119.3(3)
C17 C18 H18 120.3
C19 C18 H18 120.3
C20 C19 C18 120.0(2)
C20 C19 H19 120.0
C18 C19 H19 120.0
C19 C20 C21 122.1(2)
C19 C20 O3 110.4(4)
C21 C20 O3 127.4(4)
C19 C20 O3' 123.6(4)
C21 C20 O3' 113.8(4)
O3 C20 O3' 17.2(6)
C22 C21 C20 117.4(2)
C22 C21 H21 121.3
C20 C21 H21 121.3
C21 C22 C17 121.2(2)
C21 C22 C9 125.7(2)
C17 C22 C9 113.1(2)
C23' C24 C23 21.6(4)
C23' C24 H24B 102.4
C23' C24 H24C 130.3
C23' C24 H24A 93.9

loop_
_geom_bond_atom_site_label_1
_geom_bond_atom_site_label_2
_geom_bond_distance
O1 C2 1.183(4)
O2 C2 1.358(3)
O2 C3 1.405(3)
O3 C23 1.284(7)
O3 C20 1.415(7)
C23 O4 1.200(9)
C23 O5 1.260(15)
C23 C24 1.500(7)
O4 O5 0.83(3)
O4' C23' 1.662(16)
O3' C23' 1.281(8)
O3' C20 1.424(7)
C23' O5' 1.206(9)
C23' C24 1.478(7)
C1 C2 1.490(4)
C1 H1A 0.9800
C1 H1C 0.9800
C1 H1B 0.9800
C3 C4 1.381(4)
C3 C8 1.392(4)
C4 C5 1.392(4)
C4 H4 0.9500
C5 C6 1.382(4)
C5 H5 0.9500
C6 C7 1.408(3)
C6 C16 1.519(3)
C7 C8 1.382(4)
C7 C9 1.532(4)
C8 H8 0.9500
C9 C22 1.529(3)
C9 C10 1.534(3)
C9 H9 1.0000
C10 C11 1.388(4)
C10 C15 1.399(3)
C11 C12 1.398(4)
C11 H11 0.9500
C12 C13 1.377(4)
C12 H12 0.9500
C13 C14 1.399(4)
C13 H13 0.9500
C14 C15 1.385(3)
C14 H14 0.9500
C15 C16 1.524(3)
C16 C17 1.525(3)
C16 H16 1.0000
C17 C18 1.379(4)
C17 C22 1.400(3)
C18 C19 1.395(4)
C18 H18 0.9500
C19 C20 1.369(4)
C19 H19 0.9500
C20 C21 1.395(4)
C21 C22 1.388(3)
C21 H21 0.9500
C24 H24B 0.9800
C24 H24C 0.9800
C24 H24A 0.9800

loop_
_geom_torsion_atom_site_label_1
_geom_torsion_atom_site_label_2
_geom_torsion_atom_site_label_3
_geom_torsion_atom_site_label_4
_geom_torsion
C20 O3 C23 O4 19(2)
C20 O3 C23 O5 -25.9(14)
C20 O3 C23 C24 -164.0(6)
O3 C23 O4 O5 -99.6(18)
C24 C23 O4 O5 83.5(19)
C20 O3' C23' O5' -65.2(14)
C20 O3' C23' C24 152.8(7)
C20 O3' C23' O4' 42.6(16)
O3 C23 O5 O4 101.7(16)
C24 C23 O5 O4 -121.5(15)
C3 O2 C2 O1 6.0(4)
C3 O2 C2 C1 -173.6(3)
C2 O2 C3 C4 108.0(3)
C2 O2 C3 C8 -74.6(3)
C8 C3 C4 C5 1.8(4)
O2 C3 C4 C5 179.2(2)
C3 C4 C5 C6 -1.2(4)
C4 C5 C6 C7 0.6(4)
C4 C5 C6 C16 176.0(2)
C5 C6 C7 C8 -0.5(4)
C16 C6 C7 C8 -176.6(2)
C5 C6 C7 C9 175.3(2)
C16 C6 C7 C9 -0.7(3)
C6 C7 C8 C3 1.1(4)
C9 C7 C8 C3 -174.1(2)
C4 C3 C8 C7 -1.7(4)
O2 C3 C8 C7 -179.0(2)
C8 C7 C9 C22 119.4(3)
C6 C7 C9 C22 -56.0(3)
C8 C7 C9 C10 -129.1(2)
C6 C7 C9 C10 55.4(3)
C22 C9 C10 C11 -121.2(3)
C7 C9 C10 C11 128.1(3)
C22 C9 C10 C15 56.8(3)
C7 C9 C10 C15 -53.9(3)
C15 C10 C11 C12 1.1(4)
C9 C10 C11 C12 179.0(2)
C10 C11 C12 C13 1.0(4)
C11 C12 C13 C14 -1.8(4)
C12 C13 C14 C15 0.5(4)
C13 C14 C15 C10 1.7(4)
C13 C14 C15 C16 -177.0(2)
C11 C10 C15 C14 -2.5(4)
C9 C10 C15 C14 179.4(2)
C11 C10 C15 C16 176.3(2)
C9 C10 C15 C16 -1.8(3)
C5 C6 C16 C15 129.3(3)
C7 C6 C16 C15 -54.9(3)
C5 C6 C16 C17 -118.4(3)
C7 C6 C16 C17 57.3(3)
C14 C15 C16 C6 -124.6(3)
C10 C15 C16 C6 56.7(3)
C14 C15 C16 C17 124.5(3)
C10 C15 C16 C17 -54.2(3)
C6 C16 C17 C18 119.2(3)
C15 C16 C17 C18 -128.5(3)
C6 C16 C17 C22 -57.1(3)
C15 C16 C17 C22 55.2(3)
C22 C17 C18 C19 0.3(4)
C16 C17 C18 C19 -175.9(2)
C17 C18 C19 C20 -1.0(4)
C18 C19 C20 C21 0.5(5)
C18 C19 C20 O3 176.8(5)
C18 C19 C20 O3' -170.8(5)
C23 O3 C20 C19 -120.8(7)
C23 O3 C20 C21 55.2(10)
C23 O3 C20 O3' 96(3)
C23' O3' C20 C19 -121.8(8)
C23' O3' C20 C21 66.2(9)
C23' O3' C20 O3 -79(3)
C19 C20 C21 C22 0.8(5)
O3 C20 C21 C22 -174.8(5)
O3' C20 C21 C22 172.9(5)
C20 C21 C22 C17 -1.5(4)
C20 C21 C22 C9 175.7(3)
C18 C17 C22 C21 1.1(4)
C16 C17 C22 C21 177.7(2)
C18 C17 C22 C9 -176.5(3)
C16 C17 C22 C9 0.1(3)
C7 C9 C22 C21 -121.0(3)
C10 C9 C22 C21 126.7(3)
C7 C9 C22 C17 56.4(3)
C10 C9 C22 C17 -55.8(3)
O5' C23' C24 C23 134(2)
O3' C23' C24 C23 -88.0(16)
O4' C23' C24 C23 19(2)
O4 C23 C24 C23' -108(3)
O5 C23 C24 C23' -63.3(16)
O3 C23 C24 C23' 75.3(15)
